data_7105108
loop_
_publ_author_name
'Savarimuthu Philip Anthony'
'Sunil Varughese'
'Sylvia M. Draper'

_publ_section_title
;
 Switching and tuning organic solid-state luminescence via a
 supramolecular approach
;
_journal_name_full 'Chem. Commun.'
_journal_page_first 7500
_journal_page_last 7502
_journal_paper_doi 10.1039/b914027a
_journal_year 2009
_chemical_formula_moiety
;
2(C22 H16 N2 O2), 2(C5 H11 N), 3(C2 H3 N)
;
_chemical_formula_sum 'C60 H60 N9 O4'
_chemical_formula_weight 971.17
_chemical_name_systematic
;
?
;
_space_group_IT_number 60
_symmetry_cell_setting orthorhombic
_symmetry_space_group_name_Hall '-P 2n 2ab'
_symmetry_space_group_name_H-M 'P b c n'
_atom_sites_solution_hydrogens geom
_atom_sites_solution_primary direct
_atom_sites_solution_secondary difmap
_audit_creation_method SHELXL-97
_cell_angle_alpha 90.00
_cell_angle_beta 90.00
_cell_angle_gamma 90.00
_cell_formula_units_Z 4
_cell_length_a 32.166(2)
_cell_length_b 9.8996(7)
_cell_length_c 16.4069(11)
_cell_measurement_reflns_used 19157
_cell_measurement_temperature 150(2)
_cell_measurement_theta_max 50.291
_cell_measurement_theta_min 4.968
_cell_volume 5224.4(6)
_computing_cell_refinement SAINTPLUS
_computing_data_collection SMART
_computing_data_reduction SAINTPLUS
_computing_molecular_graphics 'Material Studio 4.3'
_computing_publication_material 'Bruker SHELXTL'
_computing_structure_refinement 'SHELXTL (Sheldrick, 1997)'
_computing_structure_solution 'SHELXTL (Sheldrick, 1990)'
_diffrn_ambient_temperature 150(2)
_diffrn_measured_fraction_theta_full 0.999
_diffrn_measured_fraction_theta_max 0.999
_diffrn_measurement_device_type 'Bruker APEX CCD Area detector'
_diffrn_measurement_method 'phi and omega scan'
_diffrn_radiation_monochromator graphite
_diffrn_radiation_source 'fine-focus sealed tube'
_diffrn_radiation_type MoK\a
_diffrn_radiation_wavelength 0.71073
_diffrn_reflns_av_R_equivalents 0.0287
_diffrn_reflns_av_sigmaI/netI 0.0142
_diffrn_reflns_limit_h_max 38
_diffrn_reflns_limit_h_min -38
_diffrn_reflns_limit_k_max 11
_diffrn_reflns_limit_k_min -11
_diffrn_reflns_limit_l_max 19
_diffrn_reflns_limit_l_min -19
_diffrn_reflns_number 53187
_diffrn_reflns_theta_full 25.18
_diffrn_reflns_theta_max 25.18
_diffrn_reflns_theta_min 1.27
_exptl_absorpt_coefficient_mu 0.079
_exptl_absorpt_correction_T_max 0.9913
_exptl_absorpt_correction_T_min 0.9820
_exptl_absorpt_correction_type multi-scan
_exptl_absorpt_process_details 'SADABS; Sheldrick, 1997'
_exptl_crystal_colour Yellow
_exptl_crystal_density_diffrn 1.235
_exptl_crystal_density_method 'not measured'
_exptl_crystal_description Blocks
_exptl_crystal_F_000 2060
_exptl_crystal_size_max 0.23
_exptl_crystal_size_mid 0.16
_exptl_crystal_size_min 0.11
_refine_diff_density_max 0.501
_refine_diff_density_min -0.525
_refine_diff_density_rms 0.061
_refine_ls_extinction_method none
_refine_ls_goodness_of_fit_ref 1.036
_refine_ls_hydrogen_treatment constr
_refine_ls_matrix_type full
_refine_ls_number_parameters 340
_refine_ls_number_reflns 4686
_refine_ls_number_restraints 0
_refine_ls_restrained_S_all 1.036
_refine_ls_R_factor_all 0.0563
_refine_ls_R_factor_gt 0.0490
_refine_ls_shift/su_max 0.001
_refine_ls_shift/su_mean 0.000
_refine_ls_structure_factor_coef Fsqd
_refine_ls_weighting_details 'calc w=1/[\s^2^(Fo^2^)+(0.0863P)^2^+3.9110P] where P=(Fo^2^+2Fc^2^)/3'
_refine_ls_weighting_scheme calc
_refine_ls_wR_factor_gt 0.1398
_refine_ls_wR_factor_ref 0.1513
_reflns_number_gt 4141
_reflns_number_total 4686
_reflns_threshold_expression >2sigma(I)
_cod_data_source_file b914027a.txt
_cod_data_source_block 3
_cod_depositor_comments
;
The following automatic conversions were performed:
'_symmetry_cell_setting' value 'Orthorhombic' changed to 'orthorhombic'
according to '/home/saulius/struct/CIF-dictionaries/cif_core.dic'
dictionary named 'cif_core.dic' version 2.4.1 from
2010-06-29.

'_exptl_absorpt_correction_type' value 'multi scan' changed
to 'multi-scan' according to
'/home/saulius/struct/CIF-dictionaries/cif_core.dic' dictionary named
'cif_core.dic' version 2.4.1 from 2010-06-29.

Automatic conversion script
Id: cif_fix_enum 1527 2010-12-29 10:47:43Z saulius 
;
_cod_original_sg_symbol_H-M Pbcn
_cod_database_code 7105108

loop_
_symmetry_equiv_pos_as_xyz
'x, y, z'
'-x+1/2, -y+1/2, z+1/2'
'-x, y, -z+1/2'
'x+1/2, -y+1/2, -z'
'-x, -y, -z'
'x-1/2, y-1/2, -z-1/2'
'x, -y, z-1/2'
'-x-1/2, y-1/2, z'

loop_
_atom_site_label
_atom_site_type_symbol
_atom_site_fract_x
_atom_site_fract_y
_atom_site_fract_z
_atom_site_U_iso_or_equiv
_atom_site_adp_type
_atom_site_occupancy
_atom_site_symmetry_multiplicity
_atom_site_calc_flag
_atom_site_refinement_flags
_atom_site_disorder_assembly
_atom_site_disorder_group
O1A O 0.55569(4) 0.56013(18) 0.96788(9) 0.0465(4) Uani 1 1 d . . .
H1A H 0.5346 0.5787 0.9958 0.070 Uiso 1 1 calc R . .
O1B O 0.55241(6) 0.7786(2) 0.93599(12) 0.0680(6) Uani 1 1 d . . .
N3 N 0.64195(6) 0.41438(18) 0.88700(11) 0.0381(4) Uani 1 1 d . . .
N5 N 0.74902(4) 0.81935(15) 0.59864(8) 0.0215(3) Uani 1 1 d . . .
C1 C 0.56820(6) 0.6651(3) 0.93182(12) 0.0392(5) Uani 1 1 d . . .
C2 C 0.60683(5) 0.6479(2) 0.87876(10) 0.0256(4) Uani 1 1 d . . .
C3 C 0.62662(6) 0.5191(2) 0.88218(11) 0.0272(4) Uani 1 1 d . . .
C4 C 0.61935(5) 0.74954(19) 0.83031(11) 0.0245(4) Uani 1 1 d . . .
H4 H 0.6028 0.8287 0.8344 0.029 Uiso 1 1 calc R . .
C6 C 0.71777(5) 0.79931(17) 0.65701(10) 0.0193(4) Uani 1 1 d . . .
C7 C 0.71877(5) 0.69001(17) 0.71139(11) 0.0225(4) Uani 1 1 d . . .
H7 H 0.7412 0.6279 0.7092 0.027 Uiso 1 1 calc R . .
C8 C 0.68753(5) 0.67150(17) 0.76803(10) 0.0225(4) Uani 1 1 d . . .
H8 H 0.6890 0.5971 0.8045 0.027 Uiso 1 1 calc R . .
C9 C 0.65353(5) 0.76053(17) 0.77288(10) 0.0204(4) Uani 1 1 d . . .
C10 C 0.65317(5) 0.86970(17) 0.71850(10) 0.0213(4) Uani 1 1 d . . .
H10 H 0.6307 0.9320 0.7206 0.026 Uiso 1 1 calc R . .
C11 C 0.68435(5) 0.88961(17) 0.66199(10) 0.0211(4) Uani 1 1 d . . .
H11 H 0.6831 0.9650 0.6263 0.025 Uiso 1 1 calc R . .
C12 C 0.79075(5) 0.77716(16) 0.61237(10) 0.0198(4) Uani 1 1 d . . .
C13 C 0.81445(5) 0.72598(17) 0.54821(11) 0.0220(4) Uani 1 1 d . . .
H13 H 0.8024 0.7162 0.4957 0.026 Uiso 1 1 calc R . .
C14 C 0.85549(6) 0.68939(18) 0.56062(12) 0.0263(4) Uani 1 1 d . . .
H14 H 0.8715 0.6558 0.5164 0.032 Uiso 1 1 calc R . .
C15 C 0.87349(5) 0.70140(19) 0.63710(12) 0.0293(4) Uani 1 1 d . . .
H15 H 0.9016 0.6756 0.6455 0.035 Uiso 1 1 calc R . .
C16 C 0.85008(6) 0.75123(19) 0.70090(12) 0.0279(4) Uani 1 1 d . . .
H16 H 0.8622 0.7590 0.7535 0.034 Uiso 1 1 calc R . .
C17 C 0.80904(5) 0.79020(18) 0.68906(11) 0.0236(4) Uani 1 1 d . . .
H17 H 0.7934 0.8258 0.7332 0.028 Uiso 1 1 calc R . .
C18 C 0.73914(5) 0.88331(17) 0.52280(10) 0.0195(4) Uani 1 1 d . . .
C19 C 0.70400(5) 0.84477(18) 0.47938(10) 0.0235(4) Uani 1 1 d . . .
H19 H 0.6860 0.7774 0.5007 0.028 Uiso 1 1 calc R . .
C20 C 0.69516(6) 0.90445(19) 0.40505(11) 0.0273(4) Uani 1 1 d . . .
H20 H 0.6710 0.8783 0.3758 0.033 Uiso 1 1 calc R . .
C21 C 0.72132(6) 1.00187(19) 0.37301(10) 0.0266(4) Uani 1 1 d . . .
H21 H 0.7153 1.0419 0.3217 0.032 Uiso 1 1 calc R . .
C22 C 0.75621(6) 1.04058(18) 0.41612(11) 0.0248(4) Uani 1 1 d . . .
H22 H 0.7743 1.1073 0.3943 0.030 Uiso 1 1 calc R . .
C23 C 0.76503(5) 0.98253(18) 0.49126(11) 0.0224(4) Uani 1 1 d . . .
H23 H 0.7888 1.0108 0.5211 0.027 Uiso 1 1 calc R . .
N24 N 0.51853(5) 0.6911(2) 0.46269(12) 0.0457(5) Uani 1 1 d . . .
H24 H 0.5129 0.6105 0.4824 0.055 Uiso 1 1 calc R . .
C25 C 0.54052(8) 0.7968(3) 0.50895(14) 0.0538(7) Uani 1 1 d . . .
H25B H 0.5487 0.7608 0.5629 0.065 Uiso 1 1 calc R . .
H25A H 0.5216 0.8744 0.5179 0.065 Uiso 1 1 calc R . .
C26 C 0.57895(7) 0.8442(2) 0.46383(15) 0.0432(6) Uani 1 1 d . . .
H26B H 0.5918 0.9203 0.4937 0.052 Uiso 1 1 calc R . .
H26A H 0.5994 0.7697 0.4612 0.052 Uiso 1 1 calc R . .
C27 C 0.56788(7) 0.8890(2) 0.37826(16) 0.0463(6) Uani 1 1 d . . .
H27B H 0.5502 0.9706 0.3808 0.056 Uiso 1 1 calc R . .
H27A H 0.5936 0.9123 0.3482 0.056 Uiso 1 1 calc R . .
C28 C 0.54506(7) 0.7782(2) 0.33373(14) 0.0423(5) Uani 1 1 d . . .
H28B H 0.5369 0.8107 0.2790 0.051 Uiso 1 1 calc R . .
H28A H 0.5638 0.6997 0.3266 0.051 Uiso 1 1 calc R . .
C29 C 0.50696(7) 0.7349(2) 0.37969(14) 0.0418(5) Uani 1 1 d . . .
H29B H 0.4871 0.8111 0.3829 0.050 Uiso 1 1 calc R . .
H29A H 0.4932 0.6595 0.3506 0.050 Uiso 1 1 calc R . .
N30 N 0.43836(7) 0.4842(2) 0.29828(16) 0.0599(6) Uani 1 1 d . . .
C31 C 0.41123(7) 0.4655(2) 0.34203(14) 0.0380(5) Uani 1 1 d . . .
C32 C 0.37677(7) 0.4424(2) 0.39665(13) 0.0363(5) Uani 1 1 d . . .
H32A H 0.3532 0.4992 0.3804 0.054 Uiso 1 1 calc R . .
H32B H 0.3851 0.4651 0.4524 0.054 Uiso 1 1 calc R . .
H32C H 0.3686 0.3471 0.3941 0.054 Uiso 1 1 calc R . .
N33 N 0.54361(13) 0.9566(4) 0.6901(3) 0.0496(10) Uani 0.50 1 d P . .
C34 C 0.52266(13) 0.8759(5) 0.7171(2) 0.0361(9) Uani 0.50 1 d P . .
C35 C 0.5000 0.7720(4) 0.7500 0.0577(9) Uani 1 2 d S . .

loop_
_atom_site_aniso_label
_atom_site_aniso_U_11
_atom_site_aniso_U_22
_atom_site_aniso_U_33
_atom_site_aniso_U_23
_atom_site_aniso_U_13
_atom_site_aniso_U_12
O1A 0.0331(8) 0.0772(12) 0.0291(8) 0.0073(7) 0.0083(6) -0.0233(8)
O1B 0.0468(10) 0.0981(15) 0.0591(12) 0.0409(11) 0.0333(9) 0.0418(10)
N3 0.0407(10) 0.0323(10) 0.0413(10) 0.0083(8) 0.0063(8) -0.0066(8)
N5 0.0164(7) 0.0280(8) 0.0200(7) 0.0062(6) 0.0007(6) 0.0016(6)
C1 0.0211(9) 0.0741(16) 0.0224(9) 0.0144(10) 0.0014(8) -0.0042(10)
C2 0.0186(8) 0.0376(10) 0.0205(8) 0.0035(7) -0.0011(7) -0.0026(7)
C3 0.0256(9) 0.0347(11) 0.0212(9) 0.0052(8) 0.0023(7) -0.0119(8)
C4 0.0199(8) 0.0325(10) 0.0211(9) 0.0015(7) 0.0004(7) 0.0029(7)
C6 0.0171(8) 0.0231(8) 0.0176(8) 0.0006(7) 0.0003(6) -0.0026(6)
C7 0.0184(8) 0.0233(8) 0.0257(9) 0.0038(7) 0.0013(7) 0.0024(7)
C8 0.0222(9) 0.0232(8) 0.0222(8) 0.0059(7) 0.0008(7) -0.0007(7)
C9 0.0201(8) 0.0228(8) 0.0184(8) -0.0001(7) 0.0005(6) -0.0016(7)
C10 0.0195(8) 0.0225(8) 0.0218(8) 0.0000(7) 0.0002(6) 0.0027(7)
C11 0.0232(8) 0.0203(8) 0.0199(8) 0.0032(7) -0.0010(6) 0.0004(7)
C12 0.0172(8) 0.0185(8) 0.0235(9) 0.0050(6) 0.0004(7) -0.0016(6)
C13 0.0220(9) 0.0213(8) 0.0225(9) 0.0022(7) 0.0010(7) -0.0017(7)
C14 0.0234(9) 0.0218(9) 0.0337(10) 0.0040(8) 0.0071(7) 0.0010(7)
C15 0.0167(8) 0.0282(9) 0.0430(11) 0.0103(8) -0.0024(8) 0.0001(7)
C16 0.0244(9) 0.0306(10) 0.0288(10) 0.0078(8) -0.0065(7) -0.0049(7)
C17 0.0230(9) 0.0256(9) 0.0220(9) 0.0029(7) 0.0003(7) -0.0024(7)
C18 0.0198(8) 0.0215(8) 0.0171(8) 0.0009(6) 0.0020(6) 0.0038(6)
C19 0.0201(8) 0.0260(9) 0.0243(9) -0.0005(7) 0.0012(7) 0.0003(7)
C20 0.0241(9) 0.0351(10) 0.0228(9) -0.0040(8) -0.0039(7) 0.0044(7)
C21 0.0329(10) 0.0299(9) 0.0169(8) 0.0025(7) 0.0017(7) 0.0115(8)
C22 0.0299(9) 0.0224(9) 0.0222(9) 0.0023(7) 0.0067(7) 0.0028(7)
C23 0.0207(8) 0.0249(9) 0.0216(9) 0.0003(7) 0.0007(7) -0.0003(7)
N24 0.0261(9) 0.0567(12) 0.0544(12) 0.0279(10) 0.0078(8) -0.0044(8)
C25 0.0424(13) 0.0863(19) 0.0327(12) -0.0079(12) 0.0041(10) 0.0286(13)
C26 0.0309(11) 0.0370(11) 0.0616(15) -0.0179(11) -0.0073(10) 0.0019(9)
C27 0.0316(11) 0.0347(11) 0.0724(16) 0.0158(11) 0.0088(11) -0.0039(9)
C28 0.0402(12) 0.0558(14) 0.0309(11) 0.0050(10) 0.0030(9) 0.0063(10)
C29 0.0316(11) 0.0432(12) 0.0504(13) 0.0066(10) -0.0080(10) -0.0066(9)
N30 0.0495(13) 0.0563(13) 0.0740(16) -0.0139(12) 0.0117(12) -0.0048(10)
C31 0.0354(11) 0.0332(11) 0.0454(12) -0.0062(9) -0.0057(10) 0.0005(9)
C32 0.0400(11) 0.0356(11) 0.0332(11) -0.0001(9) -0.0071(9) -0.0019(9)
N33 0.050(2) 0.044(2) 0.055(2) -0.0046(19) -0.004(2) -0.0049(19)
C34 0.033(2) 0.044(2) 0.032(2) -0.0094(18) -0.0050(17) 0.0074(19)
C35 0.061(2) 0.064(2) 0.049(2) 0.000 -0.0014(18) 0.000

loop_
_atom_type_symbol
_atom_type_description
_atom_type_scat_dispersion_real
_atom_type_scat_dispersion_imag
_atom_type_scat_source
C C 0.0033 0.0016 'International Tables Vol C Tables 4.2.6.8 and 6.1.1.4'
H H 0.0000 0.0000 'International Tables Vol C Tables 4.2.6.8 and 6.1.1.4'
N N 0.0061 0.0033 'International Tables Vol C Tables 4.2.6.8 and 6.1.1.4'
O O 0.0106 0.0060 'International Tables Vol C Tables 4.2.6.8 and 6.1.1.4'

loop_
_geom_angle_atom_site_label_1
_geom_angle_atom_site_label_2
_geom_angle_atom_site_label_3
_geom_angle
_geom_angle_site_symmetry_1
_geom_angle_site_symmetry_3
_geom_angle_publ_flag
C1 O1A H1A 109.5 . . ?
C6 N5 C12 121.75(14) . . ?
C6 N5 C18 119.80(14) . . ?
C12 N5 C18 118.45(13) . . ?
O1B C1 O1A 126.31(19) . . ?
O1B C1 C2 117.90(19) . . ?
O1A C1 C2 115.8(2) . . ?
C4 C2 C3 123.98(16) . . ?
C4 C2 C1 119.84(18) . . ?
C3 C2 C1 116.13(17) . . ?
N3 C3 C2 178.0(2) . . ?
C2 C4 C9 131.82(17) . . ?
C2 C4 H4 114.1 . . ?
C9 C4 H4 114.1 . . ?
C11 C6 N5 119.98(15) . . ?
C11 C6 C7 118.22(15) . . ?
N5 C6 C7 121.80(15) . . ?
C8 C7 C6 120.91(16) . . ?
C8 C7 H7 119.5 . . ?
C6 C7 H7 119.5 . . ?
C7 C8 C9 121.37(16) . . ?
C7 C8 H8 119.3 . . ?
C9 C8 H8 119.3 . . ?
C10 C9 C8 116.98(15) . . ?
C10 C9 C4 117.68(15) . . ?
C8 C9 C4 125.34(15) . . ?
C11 C10 C9 122.13(16) . . ?
C11 C10 H10 118.9 . . ?
C9 C10 H10 118.9 . . ?
C10 C11 C6 120.39(15) . . ?
C10 C11 H11 119.8 . . ?
C6 C11 H11 119.8 . . ?
C13 C12 C17 118.94(16) . . ?
C13 C12 N5 120.16(15) . . ?
C17 C12 N5 120.87(15) . . ?
C14 C13 C12 120.35(17) . . ?
C14 C13 H13 119.8 . . ?
C12 C13 H13 119.8 . . ?
C13 C14 C15 120.58(17) . . ?
C13 C14 H14 119.7 . . ?
C15 C14 H14 119.7 . . ?
C16 C15 C14 119.27(17) . . ?
C16 C15 H15 120.4 . . ?
C14 C15 H15 120.4 . . ?
C15 C16 C17 120.77(18) . . ?
C15 C16 H16 119.6 . . ?
C17 C16 H16 119.6 . . ?
C16 C17 C12 120.08(17) . . ?
C16 C17 H17 120.0 . . ?
C12 C17 H17 120.0 . . ?
C23 C18 C19 119.42(16) . . ?
C23 C18 N5 120.26(15) . . ?
C19 C18 N5 120.31(15) . . ?
C20 C19 C18 120.10(17) . . ?
C20 C19 H19 120.0 . . ?
C18 C19 H19 120.0 . . ?
C21 C20 C19 120.47(17) . . ?
C21 C20 H20 119.8 . . ?
C19 C20 H20 119.8 . . ?
C22 C21 C20 119.54(16) . . ?
C22 C21 H21 120.2 . . ?
C20 C21 H21 120.2 . . ?
C21 C22 C23 120.37(17) . . ?
C21 C22 H22 119.8 . . ?
C23 C22 H22 119.8 . . ?
C18 C23 C22 120.08(16) . . ?
C18 C23 H23 120.0 . . ?
C22 C23 H23 120.0 . . ?
C25 N24 C29 112.81(18) . . ?
C25 N24 H24 123.6 . . ?
C29 N24 H24 123.6 . . ?
N24 C25 C26 111.08(18) . . ?
N24 C25 H25B 109.4 . . ?
C26 C25 H25B 109.4 . . ?
N24 C25 H25A 109.4 . . ?
C26 C25 H25A 109.4 . . ?
H25B C25 H25A 108.0 . . ?
C27 C26 C25 110.60(18) . . ?
C27 C26 H26B 109.5 . . ?
C25 C26 H26B 109.5 . . ?
C27 C26 H26A 109.5 . . ?
C25 C26 H26A 109.5 . . ?
H26B C26 H26A 108.1 . . ?
C28 C27 C26 110.50(18) . . ?
C28 C27 H27B 109.5 . . ?
C26 C27 H27B 109.5 . . ?
C28 C27 H27A 109.5 . . ?
C26 C27 H27A 109.5 . . ?
H27B C27 H27A 108.1 . . ?
C29 C28 C27 111.19(19) . . ?
C29 C28 H28B 109.4 . . ?
C27 C28 H28B 109.4 . . ?
C29 C28 H28A 109.4 . . ?
C27 C28 H28A 109.4 . . ?
H28B C28 H28A 108.0 . . ?
N24 C29 C28 109.96(17) . . ?
N24 C29 H29B 109.7 . . ?
C28 C29 H29B 109.7 . . ?
N24 C29 H29A 109.7 . . ?
C28 C29 H29A 109.7 . . ?
H29B C29 H29A 108.2 . . ?
N30 C31 C32 179.5(3) . . ?
C31 C32 H32A 109.5 . . ?
C31 C32 H32B 109.5 . . ?
H32A C32 H32B 109.5 . . ?
C31 C32 H32C 109.5 . . ?
H32A C32 H32C 109.5 . . ?
H32B C32 H32C 109.5 . . ?
N33 C34 C35 175.6(4) . . ?
N33 C34 C34 135.2(3) . 3_656 ?
C35 C34 C34 48.6(2) . 3_656 ?
C34 C35 C34 82.8(4) . 3_656 ?

loop_
_geom_bond_atom_site_label_1
_geom_bond_atom_site_label_2
_geom_bond_distance
_geom_bond_site_symmetry_2
_geom_bond_publ_flag
O1A C1 1.262(3) . ?
O1A H1A 0.8400 . ?
O1B C1 1.235(3) . ?
N3 C3 1.150(3) . ?
N5 C6 1.402(2) . ?
N5 C12 1.424(2) . ?
N5 C18 1.432(2) . ?
C1 C2 1.527(3) . ?
C2 C4 1.344(3) . ?
C2 C3 1.427(3) . ?
C4 C9 1.452(2) . ?
C4 H4 0.9500 . ?
C6 C11 1.401(2) . ?
C6 C7 1.403(2) . ?
C7 C8 1.381(2) . ?
C7 H7 0.9500 . ?
C8 C9 1.407(2) . ?
C8 H8 0.9500 . ?
C9 C10 1.402(2) . ?
C10 C11 1.380(2) . ?
C10 H10 0.9500 . ?
C11 H11 0.9500 . ?
C12 C13 1.395(2) . ?
C12 C17 1.395(2) . ?
C13 C14 1.384(3) . ?
C13 H13 0.9500 . ?
C14 C15 1.387(3) . ?
C14 H14 0.9500 . ?
C15 C16 1.381(3) . ?
C15 H15 0.9500 . ?
C16 C17 1.389(3) . ?
C16 H16 0.9500 . ?
C17 H17 0.9500 . ?
C18 C23 1.388(2) . ?
C18 C19 1.390(2) . ?
C19 C20 1.385(3) . ?
C19 H19 0.9500 . ?
C20 C21 1.384(3) . ?
C20 H20 0.9500 . ?
C21 C22 1.381(3) . ?
C21 H21 0.9500 . ?
C22 C23 1.389(2) . ?
C22 H22 0.9500 . ?
C23 H23 0.9500 . ?
N24 C25 1.473(4) . ?
N24 C29 1.477(3) . ?
N24 H24 0.8800 . ?
C25 C26 1.515(3) . ?
C25 H25B 0.9900 . ?
C25 H25A 0.9900 . ?
C26 C27 1.515(4) . ?
C26 H26B 0.9900 . ?
C26 H26A 0.9900 . ?
C27 C28 1.508(3) . ?
C27 H27B 0.9900 . ?
C27 H27A 0.9900 . ?
C28 C29 1.501(3) . ?
C28 H28B 0.9900 . ?
C28 H28A 0.9900 . ?
C29 H29B 0.9900 . ?
C29 H29A 0.9900 . ?
N30 C31 1.145(3) . ?
C31 C32 1.444(3) . ?
C32 H32A 0.9800 . ?
C32 H32B 0.9800 . ?
C32 H32C 0.9800 . ?
N33 C34 1.135(6) . ?
C34 C35 1.371(6) . ?
C34 C34 1.814(9) 3_656 ?
C35 C34 1.371(6) 3_656 ?
